data_4320395
loop_
_publ_author_name
'Hiroyasu Sugiyama'
'Yong-Shou Lin'
Hossain
'Kazuko Matsumoto'

_publ_section_title
;
 Facile Allylic C-H Bond Activation on the Bridging Disulfide Ligand in
 the RuIII Dinuclear Complex Having a Conjugated RuSSRu Core
;
_journal_name_full 'Inorganic Chemistry'
_journal_page_first 5547
_journal_page_last 5552
_journal_paper_doi 10.1021/ic010422p
_journal_volume 40
_journal_year 2001
_chemical_formula_sum 'C43 H64 F12 N6 O25 P4 Ru2 S6'
_chemical_formula_weight 1811.38
_chemical_name_systematic
;
?
;
_space_group_IT_number 14
_symmetry_cell_setting monoclinic
_symmetry_space_group_name_Hall '-P 2ybc'
_symmetry_space_group_name_H-M 'P 1 21/c 1'
_atom_sites_solution_hydrogens geom
_atom_sites_solution_primary direct
_atom_sites_solution_secondary difmap
_audit_creation_method SHELXL-97
_cell_angle_alpha 90.00
_cell_angle_beta 103.93(3)
_cell_angle_gamma 90.00
_cell_formula_units_Z 4
_cell_length_a 13.267(5)
_cell_length_b 21.456(5)
_cell_length_c 25.962(6)
_cell_measurement_temperature 293(2)
_cell_volume 7173(4)
_computing_structure_refinement 'SHELXL-97 (Sheldrick, 1997)'
_computing_structure_solution 'SHELXS-97 (Sheldrick, 1990)'
_diffrn_ambient_temperature 293(2)
_diffrn_measured_fraction_theta_full 0.997
_diffrn_measured_fraction_theta_max 0.997
_diffrn_measurement_device_type r
_diffrn_radiation_monochromator graphite
_diffrn_radiation_source 'fine-focus sealed tube'
_diffrn_radiation_type MoK?a
_diffrn_radiation_wavelength 0.71069
_diffrn_reflns_av_R_equivalents 0.0651
_diffrn_reflns_av_sigmaI/netI 0.1241
_diffrn_reflns_limit_h_max 15
_diffrn_reflns_limit_h_min 0
_diffrn_reflns_limit_k_max 25
_diffrn_reflns_limit_k_min 0
_diffrn_reflns_limit_l_max 29
_diffrn_reflns_limit_l_min -30
_diffrn_reflns_number 13201
_diffrn_reflns_theta_full 25.01
_diffrn_reflns_theta_max 25.01
_diffrn_reflns_theta_min 2.52
_exptl_absorpt_coefficient_mu 0.792
_exptl_crystal_colour yellow
_exptl_crystal_density_diffrn 1.677
_exptl_crystal_density_method 'not measured'
_exptl_crystal_F_000 3664
_exptl_crystal_size_max 0.60
_exptl_crystal_size_mid 0.45
_exptl_crystal_size_min 0.40
_refine_diff_density_max 2.353
_refine_diff_density_min -1.596
_refine_diff_density_rms 0.218
_refine_ls_extinction_method none
_refine_ls_goodness_of_fit_ref 1.181
_refine_ls_hydrogen_treatment mixed
_refine_ls_matrix_type full
_refine_ls_number_parameters 702
_refine_ls_number_reflns 12610
_refine_ls_number_restraints 0
_refine_ls_restrained_S_all 1.181
_refine_ls_R_factor_all 0.2486
_refine_ls_R_factor_gt 0.1293
_refine_ls_shift/su_max 1.961
_refine_ls_shift/su_mean 0.042
_refine_ls_structure_factor_coef Fsqd
_refine_ls_weighting_details 'calc w=1/[?s^2^(Fo^2^)+(0.2000P)^2^+0.0000P] where P=(Fo^2^+2Fc^2^)/3'
_refine_ls_weighting_scheme calc
_refine_ls_wR_factor_gt 0.3267
_refine_ls_wR_factor_ref 0.3925
_reflns_number_gt 5819
_reflns_number_total 12610
_reflns_threshold_expression >2sigma(I)
_cod_data_source_file ic010422p_1.cif
_cod_data_source_block C43H64F12N6O25P4Ru2S6
_cod_database_code 4320395

loop_
_symmetry_equiv_pos_as_xyz
'x, y, z'
'-x, y+1/2, -z+1/2'
'-x, -y, -z'
'x, -y-1/2, z-1/2'

loop_
_atom_site_label
_atom_site_type_symbol
_atom_site_fract_x
_atom_site_fract_y
_atom_site_fract_z
_atom_site_U_iso_or_equiv
_atom_site_adp_type
_atom_site_occupancy
_atom_site_symmetry_multiplicity
_atom_site_calc_flag
_atom_site_refinement_flags
_atom_site_disorder_assembly
_atom_site_disorder_group
Ru1 Ru 0.21758(9) 0.16462(6) 0.11673(5) 0.0649(4) Uani 1 1 d . . .
Ru2 Ru 0.26439(10) 0.00904(6) 0.29779(5) 0.0575(4) Uani 1 1 d . . .
S1 S 0.2809(3) 0.07567(19) 0.16683(15) 0.0596(9) Uani 1 1 d . . .
S2 S 0.1757(3) 0.04570(17) 0.21397(14) 0.0551(9) Uani 1 1 d . . .
P1 P 0.3232(4) 0.1398(3) 0.0631(2) 0.0866(15) Uani 1 1 d . . .
P2 P 0.3426(4) 0.2233(3) 0.1686(2) 0.0848(14) Uani 1 1 d . . .
P3 P 0.1062(4) -0.0043(2) 0.31471(19) 0.0774(13) Uani 1 1 d . . .
P4 P 0.2823(4) 0.1052(2) 0.33302(18) 0.0792(13) Uani 1 1 d . . .
N1 N 0.1562(10) 0.2426(7) 0.0753(6) 0.083(5) Uani 1 1 d . . .
N2 N 0.1121(10) 0.1851(6) 0.1652(6) 0.074(4) Uani 1 1 d . . .
N3 N 0.0903(10) 0.1196(7) 0.0644(5) 0.069(3) Uani 1 1 d . . .
N4 N 0.3361(12) -0.0259(6) 0.3700(5) 0.072(4) Uani 1 1 d . . .
N5 N 0.2648(10) -0.0854(6) 0.2741(5) 0.066(3) Uani 1 1 d . . .
N6 N 0.4106(12) 0.0130(6) 0.2771(5) 0.073(4) Uani 1 1 d . . .
O1 O 0.0496(7) -0.0061(5) 0.1287(4) 0.067(3) Uani 1 1 d . . .
O2 O 0.2726(11) 0.0846(8) 0.0239(5) 0.123(5) Uani 1 1 d . . .
O3 O 0.4281(8) 0.1179(7) 0.0950(6) 0.109(5) Uani 1 1 d . . .
O4 O 0.3506(11) 0.1894(8) 0.0255(7) 0.129(6) Uani 1 1 d . . .
O5 O 0.4110(13) 0.1867(7) 0.2150(7) 0.139(7) Uani 1 1 d . . .
O6 O 0.4212(12) 0.2568(9) 0.1456(10) 0.174(9) Uani 1 1 d . . .
O7 O 0.3026(16) 0.2734(9) 0.1982(10) 0.161(9) Uani 1 1 d . . .
O8 O 0.0444(11) -0.0573(7) 0.2793(6) 0.110(4) Uani 1 1 d . . .
O9 O 0.0359(11) 0.0536(7) 0.2992(6) 0.120(5) Uani 1 1 d . . .
O10 O 0.0998(14) -0.0222(10) 0.3706(6) 0.148(7) Uani 1 1 d . . .
O11 O 0.3917(13) 0.1327(7) 0.3461(7) 0.139(7) Uani 1 1 d . . .
O12 O 0.2257(10) 0.1579(5) 0.2970(5) 0.085(3) Uani 1 1 d . . .
O13 O 0.2506(19) 0.1046(8) 0.3879(6) 0.168(8) Uani 1 1 d . . .
C1 C 0.2606(12) 0.0076(7) 0.1234(6) 0.068(4) Uani 1 1 d . . .
H1A H 0.2100 0.0173 0.0907 0.082 Uiso 1 1 calc R . .
H1B H 0.3253 -0.0038 0.1147 0.082 Uiso 1 1 calc R . .
C2 C 0.2223(11) -0.0457(7) 0.1511(6) 0.062(4) Uani 1 1 d . . .
H2A H 0.2021 -0.0801 0.1265 0.075 Uiso 1 1 calc R . .
H2B H 0.2776 -0.0600 0.1803 0.075 Uiso 1 1 calc R . .
C3 C 0.1316(10) -0.0254(7) 0.1715(6) 0.056(4) Uani 1 1 d . . .
H3 H 0.109(11) -0.059(7) 0.192(6) 0.067 Uiso 1 1 calc . . .
C4 C -0.0456(10) -0.0032(8) 0.1378(6) 0.062(4) Uani 1 1 d . . .
C5 C -0.0962(14) -0.0580(9) 0.1485(8) 0.089(5) Uani 1 1 d . . .
H5 H -0.0608 -0.0958 0.1528 0.106 Uiso 1 1 calc R . .
C6 C -0.1963(15) -0.0557(11) 0.1527(9) 0.108(7) Uani 1 1 d . . .
H6 H -0.2296 -0.0921 0.1588 0.130 Uiso 1 1 calc R . .
C7 C -0.2530(18) 0.0048(14) 0.1476(10) 0.127(9) Uani 1 1 d . . .
H7 H -0.3214 0.0081 0.1502 0.153 Uiso 1 1 calc R . .
C8 C -0.1958(14) 0.0557(10) 0.1385(9) 0.099(6) Uani 1 1 d . . .
H8 H -0.2273 0.0947 0.1354 0.118 Uiso 1 1 calc R . .
C9 C -0.1009(12) 0.0523(8) 0.1342(8) 0.084(5) Uani 1 1 d . . .
H9 H -0.0679 0.0889 0.1283 0.100 Uiso 1 1 calc R . .
C10 C 0.331(3) 0.0447(18) -0.0069(15) 0.224(19) Uani 1 1 d . . .
H10A H 0.3484 0.0691 -0.0345 0.336 Uiso 1 1 calc R . .
H10B H 0.2878 0.0103 -0.0225 0.336 Uiso 1 1 calc R . .
H10C H 0.3931 0.0292 0.0165 0.336 Uiso 1 1 calc R . .
C11 C 0.5266(16) 0.1168(18) 0.0844(13) 0.207(18) Uani 1 1 d . . .
H11A H 0.5220 0.0977 0.0504 0.310 Uiso 1 1 calc R . .
H11B H 0.5732 0.0932 0.1114 0.310 Uiso 1 1 calc R . .
H11C H 0.5520 0.1586 0.0840 0.310 Uiso 1 1 calc R . .
C12 C 0.277(3) 0.204(3) -0.025(2) 0.35(4) Uani 1 1 d . . .
H12A H 0.2214 0.1747 -0.0313 0.520 Uiso 1 1 calc R . .
H12B H 0.3125 0.2023 -0.0530 0.520 Uiso 1 1 calc R . .
H12C H 0.2503 0.2455 -0.0230 0.520 Uiso 1 1 calc R . .
C13 C 0.499(3) 0.190(2) 0.241(2) 0.34(4) Uani 1 1 d . . .
H13A H 0.5005 0.2146 0.2722 0.505 Uiso 1 1 calc R . .
H13B H 0.5411 0.2097 0.2205 0.505 Uiso 1 1 calc R . .
H13C H 0.5246 0.1491 0.2513 0.505 Uiso 1 1 calc R . .
C14 C 0.448(4) 0.311(2) 0.132(4) 0.52(7) Uani 1 1 d . . .
H14A H 0.4369 0.3129 0.0941 0.773 Uiso 1 1 calc R . .
H14B H 0.5205 0.3178 0.1481 0.773 Uiso 1 1 calc R . .
H14C H 0.4076 0.3425 0.1438 0.773 Uiso 1 1 calc R . .
C15 C 0.299(5) 0.323(2) 0.2068(18) 0.27(3) Uani 1 1 d . . .
H15A H 0.3600 0.3436 0.2020 0.411 Uiso 1 1 calc R . .
H15B H 0.2934 0.3285 0.2428 0.411 Uiso 1 1 calc R . .
H15C H 0.2386 0.3411 0.1831 0.411 Uiso 1 1 calc R . .
C16 C -0.016(3) -0.1107(15) 0.2872(16) 0.212(18) Uani 1 1 d . . .
H16A H 0.0175 -0.1481 0.2798 0.318 Uiso 1 1 calc R . .
H16B H -0.0841 -0.1081 0.2639 0.318 Uiso 1 1 calc R . .
H16C H -0.0220 -0.1115 0.3234 0.318 Uiso 1 1 calc R . .
C17 C -0.0721(15) 0.0521(16) 0.2962(12) 0.173(14) Uani 1 1 d . . .
H17A H -0.0976 0.0105 0.2883 0.259 Uiso 1 1 calc R . .
H17B H -0.1075 0.0798 0.2687 0.259 Uiso 1 1 calc R . .
H17C H -0.0843 0.0650 0.3296 0.259 Uiso 1 1 calc R . .
C18 C 0.115(3) -0.021(3) 0.4165(13) 0.28(3) Uani 1 1 d . . .
H18A H 0.1720 0.0064 0.4307 0.418 Uiso 1 1 calc R . .
H18B H 0.1304 -0.0620 0.4305 0.418 Uiso 1 1 calc R . .
H18C H 0.0536 -0.0057 0.4262 0.418 Uiso 1 1 calc R . .
C19 C 0.472(2) 0.1100(13) 0.3867(14) 0.183(14) Uani 1 1 d . . .
H19A H 0.4493 0.1089 0.4192 0.275 Uiso 1 1 calc R . .
H19B H 0.5311 0.1367 0.3909 0.275 Uiso 1 1 calc R . .
H19C H 0.4898 0.0687 0.3779 0.275 Uiso 1 1 calc R . .
C20 C 0.233(2) 0.2245(9) 0.3077(9) 0.126(8) Uani 1 1 d . . .
H20A H 0.1664 0.2404 0.3090 0.188 Uiso 1 1 calc R . .
H20B H 0.2571 0.2452 0.2800 0.188 Uiso 1 1 calc R . .
H20C H 0.2818 0.2318 0.3411 0.188 Uiso 1 1 calc R . .
C21 C 0.241(3) 0.1504(14) 0.4205(11) 0.182(15) Uani 1 1 d . . .
H21A H 0.3076 0.1593 0.4436 0.273 Uiso 1 1 calc R . .
H21B H 0.1934 0.1381 0.4412 0.273 Uiso 1 1 calc R . .
H21C H 0.2152 0.1869 0.4002 0.273 Uiso 1 1 calc R . .
C22 C 0.1124(12) 0.2832(10) 0.0536(9) 0.089(6) Uani 1 1 d . . .
C23 C 0.0509(18) 0.3374(11) 0.0304(11) 0.133(9) Uani 1 1 d . . .
H23A H -0.0196 0.3321 0.0330 0.199 Uiso 1 1 calc R . .
H23B H 0.0525 0.3413 -0.0062 0.199 Uiso 1 1 calc R . .
H23C H 0.0794 0.3743 0.0493 0.199 Uiso 1 1 calc R . .
C24 C 0.0553(15) 0.1926(8) 0.1916(8) 0.082(5) Uani 1 1 d . . .
C25 C -0.0152(15) 0.1961(11) 0.2251(8) 0.107(7) Uani 1 1 d . . .
H25A H -0.0291 0.1549 0.2361 0.160 Uiso 1 1 calc R . .
H25B H -0.0789 0.2150 0.2060 0.160 Uiso 1 1 calc R . .
H25C H 0.0148 0.2208 0.2558 0.160 Uiso 1 1 calc R . .
C26 C 0.0206(15) 0.1036(8) 0.0363(7) 0.076(5) Uani 1 1 d . . .
C27 C -0.0721(17) 0.0852(12) -0.0035(9) 0.131(9) Uani 1 1 d . . .
H27A H -0.1221 0.0679 0.0138 0.197 Uiso 1 1 calc R . .
H27B H -0.0541 0.0546 -0.0267 0.197 Uiso 1 1 calc R . .
H27C H -0.1014 0.1211 -0.0238 0.197 Uiso 1 1 calc R . .
C28 C 0.3774(13) -0.0482(8) 0.4090(7) 0.069(4) Uani 1 1 d . . .
C29 C 0.4343(17) -0.0776(10) 0.4573(7) 0.103(6) Uani 1 1 d . . .
H29A H 0.4037 -0.1174 0.4611 0.154 Uiso 1 1 calc R . .
H29B H 0.4317 -0.0517 0.4871 0.154 Uiso 1 1 calc R . .
H29C H 0.5053 -0.0834 0.4558 0.154 Uiso 1 1 calc R . .
C30 C 0.2727(15) -0.1346(10) 0.2671(7) 0.081(5) Uani 1 1 d . . .
C31 C 0.281(2) -0.2026(9) 0.2541(9) 0.129(9) Uani 1 1 d . . .
H31A H 0.2127 -0.2208 0.2454 0.194 Uiso 1 1 calc R . .
H31B H 0.3233 -0.2237 0.2841 0.194 Uiso 1 1 calc R . .
H31C H 0.3115 -0.2065 0.2243 0.194 Uiso 1 1 calc R . .
C32 C 0.4895(14) 0.0089(9) 0.2740(8) 0.091(6) Uani 1 1 d . . .
C33 C 0.5910(17) 0.0069(14) 0.2626(10) 0.136(10) Uani 1 1 d . . .
H33A H 0.5954 -0.0288 0.2410 0.204 Uiso 1 1 calc R . .
H33B H 0.6434 0.0040 0.2953 0.204 Uiso 1 1 calc R . .
H33C H 0.6017 0.0441 0.2441 0.204 Uiso 1 1 calc R . .
C34 C 0.218(4) 0.959(2) 0.572(2) 0.196(16) Uiso 1 1 d . . .
F1 F 0.276(2) 0.9239(14) 0.5521(12) 0.267(12) Uiso 1 1 d . . .
F2 F 0.2410(14) 0.9309(9) 0.6169(8) 0.177(6) Uiso 1 1 d . . .
F3 F 0.133(3) 0.9695(13) 0.5551(12) 0.256(12) Uiso 1 1 d . . .
S3 S 0.2873(6) 1.0337(4) 0.5805(3) 0.130(2) Uiso 1 1 d . . .
O14 O 0.3901(18) 1.0259(11) 0.6083(9) 0.181(8) Uiso 1 1 d . . .
O15 O 0.276(2) 1.0612(16) 0.5363(15) 0.268(14) Uiso 1 1 d . . .
O16 O 0.224(2) 1.0573(13) 0.6128(11) 0.215(10) Uiso 1 1 d . . .
C35 C 0.7971 0.2642 0.5615 0.69(10) Uiso 1 1 d . . .
F4 F 0.7915 0.2225 0.5241 0.42(2) Uiso 1 1 d . . .
F5 F 0.8918 0.2864 0.5754 0.50(3) Uiso 1 1 d . . .
F6 F 0.7319 0.3096 0.5439 0.39(2) Uiso 1 1 d . . .
S4A S 0.812(5) 0.190(3) 0.625(2) 0.40(3) Uiso 0.50 1 d P . .
S4B S 0.7808(13) 0.2338(7) 0.6069(6) 0.097(4) Uiso 0.50 1 d P . .
O17 O 0.690(3) 0.1923(19) 0.6064(15) 0.278(15) Uiso 1 1 d . . .
O18 O 0.7563(17) 0.2872(11) 0.6348(9) 0.177(8) Uiso 1 1 d . . .
O19A O 0.889(4) 0.221(3) 0.612(2) 0.21(2) Uiso 0.50 1 d P . .
O19B O 0.740(2) 0.2407(13) 0.6085(10) 0.069(8) Uiso 0.50 1 d P . .
C36 C 0.5643 0.1572 0.9045 0.239(19) Uiso 1 1 d . . .
F7 F 0.5143 0.1452 0.9412 0.375(19) Uiso 1 1 d . . .
F8 F 0.5658 0.2175 0.8969 0.253(10) Uiso 1 1 d . . .
F9 F 0.6597 0.1365 0.9199 0.188(7) Uiso 1 1 d . . .
S5A S 0.4958(9) 0.1183(5) 0.8352(5) 0.084(3) Uiso 0.50 1 d P . .
S5B S 0.4960(10) 0.1184(6) 0.8603(6) 0.096(4) Uiso 0.50 1 d P . .
O20 O 0.5566(17) 0.1359(11) 0.8093(9) 0.175(8) Uiso 1 1 d . . .
O21 O 0.5011(19) 0.0566(12) 0.8596(10) 0.197(9) Uiso 1 1 d . . .
O22 O 0.3988(16) 0.1445(10) 0.8414(8) 0.161(7) Uiso 1 1 d . . .
C37 C 0.870(3) 0.2765(18) 0.8793(16) 0.159(12) Uiso 1 1 d . . .
F10A F 0.839(3) 0.282(2) 0.9181(18) 0.180(15) Uiso 0.50 1 d P . .
F11A F 0.787(4) 0.282(2) 0.8658(19) 0.185(14) Uiso 0.50 1 d P . .
F12A F 0.937(3) 0.3386(18) 0.8880(16) 0.178(14) Uiso 0.50 1 d P . .
F10B F 0.878(3) 0.321(2) 0.9112(17) 0.168(13) Uiso 0.50 1 d P . .
F11B F 0.8297(19) 0.3029(12) 0.8329(11) 0.112(7) Uiso 0.50 1 d P . .
F12B F 0.782(2) 0.2275(17) 0.8804(13) 0.154(11) Uiso 0.50 1 d P . .
S6 S 0.9673(5) 0.2220(3) 0.8768(3) 0.1121(18) Uiso 1 1 d . . .
O23A O 0.954(3) 0.196(2) 0.8235(17) 0.151(13) Uiso 0.50 1 d P . .
O24A O 1.003(5) 0.286(3) 0.858(3) 0.24(3) Uiso 0.50 1 d P . .
O25A O 0.939(5) 0.174(3) 0.911(3) 0.24(2) Uiso 0.50 1 d P . .
O23B O 0.890(3) 0.1741(18) 0.8601(17) 0.146(12) Uiso 0.50 1 d P . .
O24B O 1.022(4) 0.231(3) 0.843(2) 0.202(19) Uiso 0.50 1 d P . .
O25B O 1.029(3) 0.2167(17) 0.9290(15) 0.140(11) Uiso 0.50 1 d P . .

loop_
_atom_site_aniso_label
_atom_site_aniso_U_11
_atom_site_aniso_U_22
_atom_site_aniso_U_33
_atom_site_aniso_U_23
_atom_site_aniso_U_13
_atom_site_aniso_U_12
Ru1 0.0523(7) 0.0793(9) 0.0622(8) 0.0201(7) 0.0123(6) -0.0018(6)
Ru2 0.0683(8) 0.0566(7) 0.0488(7) 0.0038(6) 0.0162(6) 0.0063(6)
S1 0.0473(19) 0.074(2) 0.057(2) 0.0101(19) 0.0125(16) -0.0001(17)
S2 0.057(2) 0.057(2) 0.052(2) 0.0035(16) 0.0168(17) 0.0044(16)
P1 0.060(3) 0.127(4) 0.079(3) 0.032(3) 0.028(2) 0.007(3)
P2 0.070(3) 0.087(3) 0.094(4) 0.018(3) 0.013(3) -0.018(3)
P3 0.088(3) 0.088(3) 0.068(3) 0.014(2) 0.041(2) 0.013(3)
P4 0.109(4) 0.064(3) 0.060(3) -0.006(2) 0.010(3) 0.009(3)
N1 0.050(7) 0.074(9) 0.107(12) 0.023(8) -0.018(7) -0.003(7)
N2 0.053(8) 0.062(8) 0.093(11) 0.011(7) -0.012(7) 0.015(6)
N3 0.061(8) 0.089(10) 0.055(8) 0.000(7) 0.013(7) -0.013(7)
N4 0.110(11) 0.056(8) 0.041(7) 0.008(6) 0.003(7) 0.005(7)
N5 0.087(9) 0.053(8) 0.061(8) -0.003(6) 0.026(7) 0.003(7)
N6 0.084(10) 0.076(9) 0.045(7) 0.003(6) -0.010(7) 0.011(8)
O1 0.053(6) 0.080(7) 0.068(7) -0.004(5) 0.015(5) -0.008(5)
O2 0.108(10) 0.193(16) 0.076(9) -0.023(10) 0.038(8) 0.003(11)
O3 0.045(6) 0.151(13) 0.137(12) 0.041(10) 0.033(7) 0.027(7)
O4 0.098(10) 0.178(15) 0.129(13) 0.075(12) 0.061(9) 0.003(10)
O5 0.123(13) 0.109(11) 0.137(14) 0.008(10) -0.062(11) -0.019(10)
O6 0.084(10) 0.155(17) 0.28(3) -0.019(17) 0.043(13) -0.049(11)
O7 0.160(16) 0.086(12) 0.25(3) -0.052(14) 0.076(16) -0.065(12)
O8 0.110(10) 0.119(11) 0.114(11) -0.012(9) 0.050(9) -0.009(9)
O9 0.097(10) 0.134(12) 0.143(13) 0.062(10) 0.057(9) 0.035(9)
O10 0.141(14) 0.24(2) 0.070(10) 0.049(12) 0.038(10) 0.017(13)
O11 0.121(12) 0.092(10) 0.163(16) 0.013(10) -0.046(11) 0.007(9)
O12 0.109(9) 0.058(7) 0.076(8) 0.001(6) 0.000(7) 0.011(6)
O13 0.32(3) 0.121(13) 0.086(11) -0.019(10) 0.099(15) 0.002(15)
C1 0.067(9) 0.079(11) 0.064(10) -0.003(8) 0.029(8) 0.015(8)
C2 0.056(8) 0.055(9) 0.072(10) 0.004(7) 0.008(7) 0.003(7)
C3 0.044(8) 0.066(10) 0.051(8) 0.009(7) 0.002(6) 0.002(7)
C4 0.038(7) 0.085(11) 0.062(9) -0.004(8) 0.007(6) -0.012(7)
C5 0.077(12) 0.071(11) 0.111(15) 0.003(10) 0.009(11) 0.001(9)
C6 0.074(13) 0.129(19) 0.119(18) -0.011(14) 0.020(12) -0.052(13)
C7 0.086(15) 0.19(3) 0.121(19) -0.012(19) 0.047(14) 0.040(18)
C8 0.058(11) 0.097(15) 0.15(2) 0.014(13) 0.038(12) 0.011(10)
C9 0.063(10) 0.070(11) 0.128(16) 0.005(10) 0.043(10) 0.012(8)
C10 0.30(5) 0.23(4) 0.20(4) -0.05(3) 0.18(4) -0.07(4)
C11 0.059(14) 0.33(5) 0.23(4) 0.12(3) 0.041(18) 0.08(2)
C12 0.28(5) 0.46(8) 0.35(7) 0.29(6) 0.19(5) 0.28(6)
C13 0.14(3) 0.30(6) 0.52(9) 0.28(6) -0.02(4) -0.07(3)
C14 0.34(6) 0.21(4) 1.2(2) 0.37(8) 0.53(10) 0.14(4)
C15 0.49(9) 0.17(4) 0.22(5) 0.00(4) 0.21(6) -0.02(5)
C16 0.23(4) 0.15(3) 0.29(5) 0.02(3) 0.12(4) -0.09(3)
C17 0.055(12) 0.27(4) 0.20(3) 0.08(3) 0.043(15) 0.063(17)
C18 0.20(4) 0.52(8) 0.09(2) 0.09(4) 0.00(2) -0.10(4)
C19 0.17(3) 0.11(2) 0.23(4) -0.03(2) -0.02(3) 0.02(2)
C20 0.19(2) 0.059(12) 0.120(19) -0.015(12) 0.030(17) -0.015(14)
C21 0.31(5) 0.15(3) 0.10(2) -0.027(18) 0.09(3) 0.01(3)
C22 0.048(9) 0.090(13) 0.121(17) 0.003(12) 0.005(10) -0.001(9)
C23 0.117(18) 0.117(19) 0.14(2) 0.035(16) -0.011(16) 0.033(15)
C24 0.081(12) 0.071(11) 0.104(15) 0.009(10) 0.041(11) 0.024(9)
C25 0.096(14) 0.131(18) 0.102(16) 0.010(13) 0.042(12) 0.036(13)
C26 0.084(12) 0.071(11) 0.068(11) 0.002(9) 0.010(10) 0.006(9)
C27 0.122(19) 0.124(19) 0.117(19) -0.006(15) -0.031(15) -0.011(15)
C28 0.077(10) 0.064(10) 0.061(10) 0.005(8) 0.009(8) -0.004(8)
C29 0.137(17) 0.097(14) 0.067(12) 0.026(10) 0.012(12) -0.018(13)
C30 0.100(14) 0.080(13) 0.054(10) 0.008(9) 0.001(9) 0.003(11)
C31 0.23(3) 0.075(14) 0.093(16) -0.004(11) 0.058(18) 0.030(16)
C32 0.049(10) 0.102(14) 0.092(14) -0.009(11) -0.044(10) 0.001(10)
C33 0.090(15) 0.20(3) 0.12(2) -0.028(19) 0.034(14) -0.017(17)

loop_
_atom_type_symbol
_atom_type_description
_atom_type_scat_dispersion_real
_atom_type_scat_dispersion_imag
_atom_type_scat_source
Ru Ru -1.2594 0.8363 'International Tables Vol C Tables 4.2.6.8 and 6.1.1.4'
S S 0.1246 0.1234 'International Tables Vol C Tables 4.2.6.8 and 6.1.1.4'
P P 0.1023 0.0942 'International Tables Vol C Tables 4.2.6.8 and 6.1.1.4'
C C 0.0033 0.0016 'International Tables Vol C Tables 4.2.6.8 and 6.1.1.4'
O O 0.0106 0.0060 'International Tables Vol C Tables 4.2.6.8 and 6.1.1.4'
N N 0.0061 0.0033 'International Tables Vol C Tables 4.2.6.8 and 6.1.1.4'
F F 0.0171 0.0103 'International Tables Vol C Tables 4.2.6.8 and 6.1.1.4'
H H 0.0000 0.0000 'International Tables Vol C Tables 4.2.6.8 and 6.1.1.4'

loop_
_geom_angle_atom_site_label_1
_geom_angle_atom_site_label_2
_geom_angle_atom_site_label_3
_geom_angle
_geom_angle_site_symmetry_1
_geom_angle_site_symmetry_3
_geom_angle_publ_flag
N1 Ru1 N3 83.2(5) . . ?
N1 Ru1 N2 84.7(6) . . ?
N3 Ru1 N2 86.4(5) . . ?
N1 Ru1 P2 90.0(4) . . ?
N3 Ru1 P2 173.0(4) . . ?
N2 Ru1 P2 91.5(4) . . ?
N1 Ru1 P1 95.5(5) . . ?
N3 Ru1 P1 90.8(4) . . ?
N2 Ru1 P1 177.2(4) . . ?
P2 Ru1 P1 91.3(2) . . ?
N1 Ru1 S1 176.8(5) . . ?
N3 Ru1 S1 96.2(4) . . ?
N2 Ru1 S1 92.2(3) . . ?
P2 Ru1 S1 90.54(17) . . ?
P1 Ru1 S1 87.59(16) . . ?
N4 Ru2 N5 83.2(5) . . ?
N4 Ru2 N6 89.7(5) . . ?
N5 Ru2 N6 84.2(5) . . ?
N4 Ru2 P4 89.0(4) . . ?
N5 Ru2 P4 171.7(4) . . ?
N6 Ru2 P4 93.0(4) . . ?
N4 Ru2 P3 91.4(4) . . ?
N5 Ru2 P3 90.1(4) . . ?
N6 Ru2 P3 174.1(4) . . ?
P4 Ru2 P3 92.9(2) . . ?
N4 Ru2 S2 177.3(4) . . ?
N5 Ru2 S2 95.0(4) . . ?
N6 Ru2 S2 92.1(3) . . ?
P4 Ru2 S2 92.86(16) . . ?
P3 Ru2 S2 86.61(15) . . ?
C1 S1 S2 95.3(5) . . ?
C1 S1 Ru1 109.2(5) . . ?
S2 S1 Ru1 111.20(18) . . ?
C3 S2 S1 93.5(5) . . ?
C3 S2 Ru2 106.6(5) . . ?
S1 S2 Ru2 112.10(18) . . ?
O3 P1 O4 103.6(8) . . ?
O3 P1 O2 108.0(9) . . ?
O4 P1 O2 103.6(10) . . ?
O3 P1 Ru1 111.0(6) . . ?
O4 P1 Ru1 120.0(7) . . ?
O2 P1 Ru1 109.7(5) . . ?
O7 P2 O6 103.1(11) . . ?
O7 P2 O5 100.4(13) . . ?
O6 P2 O5 102.8(12) . . ?
O7 P2 Ru1 114.1(8) . . ?
O6 P2 Ru1 120.7(9) . . ?
O5 P2 Ru1 113.2(6) . . ?
O10 P3 O9 106.4(10) . . ?
O10 P3 O8 103.7(10) . . ?
O9 P3 O8 103.4(9) . . ?
O10 P3 Ru2 118.9(7) . . ?
O9 P3 Ru2 112.1(6) . . ?
O8 P3 Ru2 111.0(5) . . ?
O11 P4 O12 98.7(8) . . ?
O11 P4 O13 104.3(12) . . ?
O12 P4 O13 110.9(9) . . ?
O11 P4 Ru2 116.6(7) . . ?
O12 P4 Ru2 116.0(5) . . ?
O13 P4 Ru2 109.5(7) . . ?
C22 N1 Ru1 172.4(15) . . ?
C24 N2 Ru1 176.2(14) . . ?
C26 N3 Ru1 171.4(15) . . ?
C28 N4 Ru2 176.3(14) . . ?
C30 N5 Ru2 172.1(15) . . ?
C32 N6 Ru2 167.9(16) . . ?
C4 O1 C3 116.9(12) . . ?
C10 O2 P1 124.7(18) . . ?
C11 O3 P1 132.5(15) . . ?
C12 O4 P1 120(2) . . ?
C13 O5 P2 136(2) . . ?
C14 O6 P2 144(2) . . ?
C15 O7 P2 148(3) . . ?
C16 O8 P3 136.4(19) . . ?
C17 O9 P3 122.2(16) . . ?
C18 O10 P3 160(3) . . ?
C19 O11 P4 123.0(19) . . ?
C20 O12 P4 127.1(13) . . ?
C21 O13 P4 131.1(19) . . ?
C2 C1 S1 109.4(11) . . ?
C3 C2 C1 110.0(12) . . ?
O1 C3 C2 109.8(12) . . ?
O1 C3 S2 107.1(10) . . ?
C2 C3 S2 106.3(10) . . ?
O1 C4 C9 122.2(14) . . ?
O1 C4 C5 120.5(15) . . ?
C9 C4 C5 117.3(14) . . ?
C6 C5 C4 120.2(18) . . ?
C5 C6 C7 120(2) . . ?
C8 C7 C6 114.7(18) . . ?
C9 C8 C7 124(2) . . ?
C8 C9 C4 123.5(18) . . ?
N1 C22 C23 174(2) . . ?
N2 C24 C25 175(2) . . ?
N3 C26 C27 177(2) . . ?
N4 C28 C29 177(2) . . ?
N5 C30 C31 177(2) . . ?
N6 C32 C33 172(2) . . ?
F3 C34 F1 127(5) . . ?
F3 C34 F2 117(5) . . ?
F1 C34 F2 94(4) . . ?
F3 C34 S3 107(4) . . ?
F1 C34 S3 103(3) . . ?
F2 C34 S3 107(3) . . ?
O15 S3 O14 114.3(19) . . ?
O15 S3 O16 114(2) . . ?
O14 S3 O16 112.7(16) . . ?
O15 S3 C34 111(2) . . ?
O14 S3 C34 111(2) . . ?
O16 S3 C34 92(2) . . ?
F4 C35 F6 109.44(2) . . ?
F4 C35 F5 109.439(19) . . ?
F6 C35 F5 109.45(2) . . ?
F4 C35 S4B 108.2(6) . . ?
F6 C35 S4B 114.5(7) . . ?
F5 C35 S4B 105.6(6) . . ?
F4 C35 O19B 112.5(10) . . ?
F6 C35 O19B 96.1(10) . . ?
F5 C35 O19B 118.9(10) . . ?
S4B C35 O19B 19.1(10) . . ?
F4 C35 O19A 95.6(18) . . ?
F6 C35 O19A 154.7(18) . . ?
F5 C35 O19A 64(2) . . ?
S4B C35 O19A 51(2) . . ?
O19B C35 O19A 70(2) . . ?
F4 C35 S4A 91.9(14) . . ?
F6 C35 S4A 135.4(16) . . ?
F5 C35 S4A 98.7(16) . . ?
S4B C35 S4A 21.8(17) . . ?
O19B C35 S4A 39.4(18) . . ?
O19A C35 S4A 36(2) . . ?
C35 F5 O19A 73.0(19) . . ?
S4B S4A O19A 72(5) . . ?
S4B S4A O19B 20.4(19) . . ?
O19A S4A O19B 92(5) . . ?
S4B S4A O17 66(4) . . ?
O19A S4A O17 135(6) . . ?
O19B S4A O17 48(2) . . ?
S4B S4A C35 29(2) . . ?
O19A S4A C35 54(3) . . ?
O19B S4A C35 47(2) . . ?
O17 S4A C35 82(3) . . ?
O19B S4B S4A 117(5) . . ?
O19B S4B C35 106(4) . . ?
S4A S4B C35 130(4) . . ?
O19B S4B O18 55(4) . . ?
S4A S4B O18 126(3) . . ?
C35 S4B O18 98.7(13) . . ?
O19B S4B O19A 170(5) . . ?
S4A S4B O19A 62(4) . . ?
C35 S4B O19A 80(3) . . ?
O18 S4B O19A 117(3) . . ?
O19B S4B O17 52(4) . . ?
S4A S4B O17 73(3) . . ?
C35 S4B O17 123.7(18) . . ?
O18 S4B O17 102(2) . . ?
O19A S4B O17 132(3) . . ?
O19B O17 S4B 21.3(16) . . ?
O19B O17 S4A 61(3) . . ?
S4B O17 S4A 42(2) . . ?
O19B O18 S4B 22.6(15) . . ?
S4A O19A S4B 46(3) . . ?
S4A O19A F5 132(5) . . ?
S4B O19A F5 86(3) . . ?
S4A O19A C35 90(4) . . ?
S4B O19A C35 49.3(18) . . ?
F5 O19A C35 43.3(14) . . ?
S4B O19B O18 103(4) . . ?
S4B O19B O17 107(5) . . ?
O18 O19B O17 138(4) . . ?
S4B O19B S4A 42(4) . . ?
O18 O19B S4A 117(3) . . ?
O17 O19B S4A 71(3) . . ?
S4B O19B C35 55(3) . . ?
O18 O19B C35 97(2) . . ?
O17 O19B C35 124(3) . . ?
S4A O19B C35 94(3) . . ?
F9 C36 F8 109.445(9) . . ?
F9 C36 F7 109.44(2) . . ?
F8 C36 F7 109.421(2) . . ?
F9 C36 S5B 113.6(5) . . ?
F8 C36 S5B 116.9(5) . . ?
F7 C36 S5B 97.3(5) . . ?
F9 C36 S5A 109.3(3) . . ?
F8 C36 S5A 107.3(3) . . ?
F7 C36 S5A 111.9(4) . . ?
S5B C36 S5A 14.9(6) . . ?
C36 F7 S5B 45.2(3) . . ?
S5B S5A O20 135(2) . . ?
S5B S5A O22 71.2(19) . . ?
O20 S5A O22 131.2(17) . . ?
S5B S5A O21 65.2(19) . . ?
O20 S5A O21 123.2(17) . . ?
O22 S5A O21 104.8(15) . . ?
S5B S5A C36 37.2(16) . . ?
O20 S5A C36 98.6(13) . . ?
O22 S5A C36 87.9(10) . . ?
O21 S5A C36 91.3(12) . . ?
S5A S5B O21 88(2) . . ?
S5A S5B O22 82(2) . . ?
O21 S5B O22 116.5(17) . . ?
S5A S5B C36 128(2) . . ?
O21 S5B C36 122.0(15) . . ?
O22 S5B C36 112.4(13) . . ?
S5A S5B O20 30.0(16) . . ?
O21 S5B O20 99.8(16) . . ?
O22 S5B O20 101.7(14) . . ?
C36 S5B O20 98.9(10) . . ?
S5A S5B F7 163(2) . . ?
O21 S5B F7 106.7(14) . . ?
O22 S5B F7 96.7(12) . . ?
C36 S5B F7 37.5(3) . . ?
O20 S5B F7 136.4(10) . . ?
S5A O20 S5B 15.4(8) . . ?
S5B O21 S5A 26.4(8) . . ?
S5B O22 S5A 26.4(7) . . ?
F11A C37 F10A 74(4) . . ?
F11A C37 F10B 93(5) . . ?
F10A C37 F10B 49(3) . . ?
F11A C37 F11B 60(3) . . ?
F10A C37 F11B 126(4) . . ?
F10B C37 F11B 103(4) . . ?
F11A C37 F12B 51(3) . . ?
F10A C37 F12B 69(3) . . ?
F10B C37 F12B 116(4) . . ?
F11B C37 F12B 100(3) . . ?
F11A C37 F12A 117(5) . . ?
F10A C37 F12A 95(4) . . ?
F10B C37 F12A 46(3) . . ?
F11B C37 F12A 82(3) . . ?
F12B C37 F12A 162(4) . . ?
F11A C37 S6 140(5) . . ?
F10A C37 S6 121(4) . . ?
F10B C37 S6 126(4) . . ?
F11B C37 S6 113(3) . . ?
F12B C37 S6 96(2) . . ?
F12A C37 S6 100(3) . . ?
F10B F10A C37 68(4) . . ?
F10B F10A F11A 89(5) . . ?
C37 F10A F11A 49(3) . . ?
F10B F10A F12B 132(5) . . ?
C37 F10A F12B 67(3) . . ?
F11A F10A F12B 49(3) . . ?
C37 F11A F11B 70(4) . . ?
C37 F11A F12B 86(4) . . ?
F11B F11A F12B 129(5) . . ?
C37 F11A F10A 57(3) . . ?
F11B F11A F10A 120(4) . . ?
F12B F11A F10A 76(4) . . ?
C37 F11A F10B 47(3) . . ?
F11B F11A F10B 86(3) . . ?
F12B F11A F10B 110(4) . . ?
F10A F11A F10B 37(2) . . ?
F10B F12A C37 51(3) . . ?
F10B F12A O24A 119(4) . . ?
C37 F12A O24A 73(3) . . ?
F10A F10B F12A 143(6) . . ?
F10A F10B C37 62(4) . . ?
F12A F10B C37 83(4) . . ?
F10A F10B F11A 54(4) . . ?
F12A F10B F11A 105(4) . . ?
C37 F10B F11A 39(2) . . ?
F11A F11B C37 50(2) . . ?
F11A F12B C37 43(2) . . ?
F11A F12B F10A 56(3) . . ?
C37 F12B F10A 44(2) . . ?
O24B S6 O25B 112(3) . . ?
O24B S6 O23B 113(3) . . ?
O25B S6 O23B 116(2) . . ?
O24B S6 O23A 51(3) . . ?
O25B S6 O23A 142(2) . . ?
O23B S6 O23A 62(2) . . ?
O24B S6 O25A 142(4) . . ?
O25B S6 O25A 63(3) . . ?
O23B S6 O25A 54(3) . . ?
O23A S6 O25A 108(3) . . ?
O24B S6 O24A 53(3) . . ?
O25B S6 O24A 103(3) . . ?
O23B S6 O24A 141(3) . . ?
O23A S6 O24A 91(3) . . ?
O25A S6 O24A 161(4) . . ?
O24B S6 C37 118(3) . . ?
O25B S6 C37 106(2) . . ?
O23B S6 C37 90.4(19) . . ?
O23A S6 C37 111(2) . . ?
O25A S6 C37 99(3) . . ?
O24A S6 C37 73(3) . . ?
O24B O23A S6 57(3) . . ?
O24B O23A O23B 115(5) . . ?
S6 O23A O23B 58(2) . . ?
O24B O24A S6 52(4) . . ?
O24B O24A F12A 154(6) . . ?
S6 O24A F12A 102(4) . . ?
O23B O25A S6 62(3) . . ?
O23B O25A O25B 118(5) . . ?
S6 O25A O25B 57(3) . . ?
O25A O23B S6 64(3) . . ?
O25A O23B O23A 115(4) . . ?
S6 O23B O23A 60(2) . . ?
O23A O24B S6 72(4) . . ?
O23A O24B O24A 121(6) . . ?
S6 O24B O24A 75(4) . . ?
S6 O25B O25A 61(3) . . ?

loop_
_geom_bond_atom_site_label_1
_geom_bond_atom_site_label_2
_geom_bond_distance
_geom_bond_site_symmetry_2
_geom_bond_publ_flag
Ru1 N1 2.049(14) . ?
Ru1 N3 2.127(14) . ?
Ru1 N2 2.141(17) . ?
Ru1 P2 2.253(5) . ?
Ru1 P1 2.265(5) . ?
Ru1 S1 2.348(4) . ?
Ru2 N4 2.030(12) . ?
Ru2 N5 2.118(14) . ?
Ru2 N6 2.135(17) . ?
Ru2 P4 2.247(5) . ?
Ru2 P3 2.263(5) . ?
Ru2 S2 2.347(4) . ?
S1 C1 1.824(16) . ?
S1 S2 2.164(5) . ?
S2 C3 1.890(16) . ?
P1 O3 1.513(12) . ?
P1 O4 1.545(14) . ?
P1 O2 1.600(17) . ?
P2 O7 1.49(2) . ?
P2 O6 1.504(19) . ?
P2 O5 1.538(15) . ?
P3 O10 1.523(15) . ?
P3 O9 1.548(14) . ?
P3 O8 1.564(15) . ?
P4 O11 1.526(17) . ?
P4 O12 1.541(12) . ?
P4 O13 1.580(16) . ?
N1 C22 1.12(2) . ?
N2 C24 1.14(2) . ?
N3 C26 1.087(19) . ?
N4 C28 1.135(18) . ?
N5 C30 1.08(2) . ?
N6 C32 1.07(2) . ?
O1 C4 1.342(16) . ?
O1 C3 1.417(16) . ?
O2 C10 1.51(3) . ?
O3 C11 1.40(2) . ?
O4 C12 1.46(5) . ?
O5 C13 1.20(4) . ?
O6 C14 1.29(3) . ?
O7 C15 1.10(4) . ?
O8 C16 1.44(3) . ?
O9 C17 1.42(2) . ?
O10 C18 1.16(3) . ?
O11 C19 1.39(3) . ?
O12 C20 1.46(2) . ?
O13 C21 1.32(3) . ?
C1 C2 1.50(2) . ?
C2 C3 1.49(2) . ?
C4 C9 1.39(2) . ?
C4 C5 1.42(2) . ?
C5 C6 1.36(3) . ?
C6 C7 1.49(3) . ?
C7 C8 1.38(3) . ?
C8 C9 1.29(2) . ?
C22 C23 1.46(3) . ?
C24 C25 1.43(3) . ?
C26 C27 1.46(3) . ?
C28 C29 1.44(2) . ?
C30 C31 1.51(3) . ?
C32 C33 1.45(3) . ?
C34 F3 1.13(5) . ?
C34 F1 1.27(5) . ?
C34 F2 1.28(5) . ?
C34 S3 1.84(4) . ?
S3 O15 1.27(3) . ?
S3 O14 1.39(2) . ?
S3 O16 1.42(3) . ?
C35 F4 1.3099(2) . ?
C35 F6 1.3100(3) . ?
C35 F5 1.3101(4) . ?
C35 S4B 1.407(14) . ?
C35 O19B 1.66(3) . ?
C35 O19A 1.83(6) . ?
C35 S4A 2.26(6) . ?
F5 O19A 1.71(6) . ?
S4A S4B 1.09(6) . ?
S4A O19A 1.33(7) . ?
S4A O19B 1.44(6) . ?
S4A O17 1.56(6) . ?
S4B O19B 0.57(3) . ?
S4B O18 1.43(3) . ?
S4B O19A 1.44(6) . ?
S4B O17 1.49(4) . ?
O17 O19B 1.23(4) . ?
O18 O19B 1.20(3) . ?
C36 F9 1.3099(4) . ?
C36 F8 1.3100(3) . ?
C36 F7 1.3102(3) . ?
C36 S5B 1.527(13) . ?
C36 S5A 1.993(13) . ?
F7 S5B 2.134(15) . ?
S5A S5B 0.651(15) . ?
S5A O20 1.23(2) . ?
S5A O22 1.45(2) . ?
S5A O21 1.46(3) . ?
S5B O21 1.33(3) . ?
S5B O22 1.38(2) . ?
S5B O20 1.75(3) . ?
C37 F11A 1.07(4) . ?
C37 F10A 1.18(5) . ?
C37 F10B 1.24(5) . ?
C37 F11B 1.32(4) . ?
C37 F12B 1.57(5) . ?
C37 F12A 1.59(5) . ?
C37 S6 1.76(4) . ?
F10A F10B 1.02(5) . ?
F10A F11A 1.36(5) . ?
F10A F12B 1.59(5) . ?
F11A F11B 1.22(5) . ?
F11A F12B 1.23(5) . ?
F11A F10B 1.69(6) . ?
F12A F10B 1.16(5) . ?
F12A O24A 1.71(7) . ?
S6 O24B 1.28(5) . ?
S6 O25B 1.41(4) . ?
S6 O23B 1.45(4) . ?
S6 O23A 1.46(4) . ?
S6 O25A 1.47(6) . ?
S6 O24A 1.57(7) . ?
O23A O24B 1.19(6) . ?
O23A O23B 1.50(5) . ?
O24A O24B 1.29(7) . ?
O25A O23B 1.32(7) . ?
O25A O25B 1.50(6) . ?

loop_
_geom_torsion_atom_site_label_1
_geom_torsion_atom_site_label_2
_geom_torsion_atom_site_label_3
_geom_torsion_atom_site_label_4
_geom_torsion
_geom_torsion_site_symmetry_1
_geom_torsion_site_symmetry_2
_geom_torsion_site_symmetry_3
_geom_torsion_site_symmetry_4
_geom_torsion_publ_flag
N1 Ru1 S1 C1 114(7) . . . . ?
N3 Ru1 S1 C1 35.0(6) . . . . ?
N2 Ru1 S1 C1 121.6(6) . . . . ?
P2 Ru1 S1 C1 -146.9(5) . . . . ?
P1 Ru1 S1 C1 -55.6(5) . . . . ?
N1 Ru1 S1 S2 10(7) . . . . ?
N3 Ru1 S1 S2 -68.9(4) . . . . ?
N2 Ru1 S1 S2 17.7(4) . . . . ?
P2 Ru1 S1 S2 109.2(2) . . . . ?
P1 Ru1 S1 S2 -159.5(2) . . . . ?
C1 S1 S2 C3 -4.7(7) . . . . ?
Ru1 S1 S2 C3 108.3(4) . . . . ?
C1 S1 S2 Ru2 104.8(5) . . . . ?
Ru1 S1 S2 Ru2 -142.22(16) . . . . ?
N4 Ru2 S2 C3 -40(9) . . . . ?
N5 Ru2 S2 C3 8.4(6) . . . . ?
N6 Ru2 S2 C3 92.8(6) . . . . ?
P4 Ru2 S2 C3 -174.1(5) . . . . ?
P3 Ru2 S2 C3 -81.4(5) . . . . ?
N4 Ru2 S2 S1 -140(9) . . . . ?
N5 Ru2 S2 S1 -92.5(4) . . . . ?
N6 Ru2 S2 S1 -8.1(4) . . . . ?
P4 Ru2 S2 S1 85.0(2) . . . . ?
P3 Ru2 S2 S1 177.7(2) . . . . ?
N1 Ru1 P1 O3 139.2(8) . . . . ?
N3 Ru1 P1 O3 -137.5(8) . . . . ?
N2 Ru1 P1 O3 -127(7) . . . . ?
P2 Ru1 P1 O3 49.1(7) . . . . ?
S1 Ru1 P1 O3 -41.4(7) . . . . ?
N1 Ru1 P1 O4 18.3(9) . . . . ?
N3 Ru1 P1 O4 101.6(9) . . . . ?
N2 Ru1 P1 O4 112(7) . . . . ?
P2 Ru1 P1 O4 -71.8(8) . . . . ?
S1 Ru1 P1 O4 -162.3(8) . . . . ?
N1 Ru1 P1 O2 -101.4(8) . . . . ?
N3 Ru1 P1 O2 -18.2(8) . . . . ?
N2 Ru1 P1 O2 -8(8) . . . . ?
P2 Ru1 P1 O2 168.5(7) . . . . ?
S1 Ru1 P1 O2 78.0(7) . . . . ?
N1 Ru1 P2 O7 59.4(11) . . . . ?
N3 Ru1 P2 O7 47(3) . . . . ?
N2 Ru1 P2 O7 -25.3(11) . . . . ?
P1 Ru1 P2 O7 154.9(10) . . . . ?
S1 Ru1 P2 O7 -117.5(10) . . . . ?
N1 Ru1 P2 O6 -64.3(11) . . . . ?
N3 Ru1 P2 O6 -77(3) . . . . ?
N2 Ru1 P2 O6 -148.9(10) . . . . ?
P1 Ru1 P2 O6 31.2(10) . . . . ?
S1 Ru1 P2 O6 118.9(10) . . . . ?
N1 Ru1 P2 O5 173.4(11) . . . . ?
N3 Ru1 P2 O5 161(3) . . . . ?
N2 Ru1 P2 O5 88.7(10) . . . . ?
P1 Ru1 P2 O5 -91.1(10) . . . . ?
S1 Ru1 P2 O5 -3.5(10) . . . . ?
N4 Ru2 P3 O10 9.4(11) . . . . ?
N5 Ru2 P3 O10 92.6(11) . . . . ?
N6 Ru2 P3 O10 110(4) . . . . ?
P4 Ru2 P3 O10 -79.7(10) . . . . ?
S2 Ru2 P3 O10 -172.4(10) . . . . ?
N4 Ru2 P3 O9 134.3(8) . . . . ?
N5 Ru2 P3 O9 -142.5(8) . . . . ?
N6 Ru2 P3 O9 -125(3) . . . . ?
P4 Ru2 P3 O9 45.2(8) . . . . ?
S2 Ru2 P3 O9 -47.5(8) . . . . ?
N4 Ru2 P3 O8 -110.7(7) . . . . ?
N5 Ru2 P3 O8 -27.5(7) . . . . ?
N6 Ru2 P3 O8 -10(4) . . . . ?
P4 Ru2 P3 O8 160.2(7) . . . . ?
S2 Ru2 P3 O8 67.5(7) . . . . ?
N4 Ru2 P4 O11 72.8(9) . . . . ?
N5 Ru2 P4 O11 53(3) . . . . ?
N6 Ru2 P4 O11 -16.9(9) . . . . ?
P3 Ru2 P4 O11 164.1(8) . . . . ?
S2 Ru2 P4 O11 -109.2(8) . . . . ?
N4 Ru2 P4 O12 -171.7(8) . . . . ?
N5 Ru2 P4 O12 169(3) . . . . ?
N6 Ru2 P4 O12 98.6(7) . . . . ?
P3 Ru2 P4 O12 -80.4(6) . . . . ?
S2 Ru2 P4 O12 6.4(6) . . . . ?
N4 Ru2 P4 O13 -45.3(11) . . . . ?
N5 Ru2 P4 O13 -65(3) . . . . ?
N6 Ru2 P4 O13 -134.9(10) . . . . ?
P3 Ru2 P4 O13 46.1(10) . . . . ?
S2 Ru2 P4 O13 132.8(10) . . . . ?
N3 Ru1 N1 C22 48(13) . . . . ?
N2 Ru1 N1 C22 -39(13) . . . . ?
P2 Ru1 N1 C22 -130(13) . . . . ?
P1 Ru1 N1 C22 139(13) . . . . ?
S1 Ru1 N1 C22 -31(19) . . . . ?
N1 Ru1 N2 C24 148(23) . . . . ?
N3 Ru1 N2 C24 65(23) . . . . ?
P2 Ru1 N2 C24 -122(23) . . . . ?
P1 Ru1 N2 C24 54(26) . . . . ?
S1 Ru1 N2 C24 -31(23) . . . . ?
N1 Ru1 N3 C26 -14(10) . . . . ?
N2 Ru1 N3 C26 71(10) . . . . ?
P2 Ru1 N3 C26 -1(12) . . . . ?
P1 Ru1 N3 C26 -109(10) . . . . ?
S1 Ru1 N3 C26 163(10) . . . . ?
N5 Ru2 N4 C28 18(23) . . . . ?
N6 Ru2 N4 C28 -67(23) . . . . ?
P4 Ru2 N4 C28 -160(23) . . . . ?
P3 Ru2 N4 C28 108(23) . . . . ?
S2 Ru2 N4 C28 66(28) . . . . ?
N4 Ru2 N5 C30 -15(11) . . . . ?
N6 Ru2 N5 C30 75(12) . . . . ?
P4 Ru2 N5 C30 4(13) . . . . ?
P3 Ru2 N5 C30 -107(12) . . . . ?
S2 Ru2 N5 C30 167(11) . . . . ?
N4 Ru2 N6 C32 13(8) . . . . ?
N5 Ru2 N6 C32 -70(8) . . . . ?
P4 Ru2 N6 C32 102(8) . . . . ?
P3 Ru2 N6 C32 -87(8) . . . . ?
S2 Ru2 N6 C32 -165(8) . . . . ?
O3 P1 O2 C10 -42(2) . . . . ?
O4 P1 O2 C10 68(2) . . . . ?
Ru1 P1 O2 C10 -163(2) . . . . ?
O4 P1 O3 C11 -26(3) . . . . ?
O2 P1 O3 C11 84(3) . . . . ?
Ru1 P1 O3 C11 -156(3) . . . . ?
O3 P1 O4 C12 156(3) . . . . ?
O2 P1 O4 C12 43(3) . . . . ?
Ru1 P1 O4 C12 -80(3) . . . . ?
O7 P2 O5 C13 -86(6) . . . . ?
O6 P2 O5 C13 20(6) . . . . ?
Ru1 P2 O5 C13 152(5) . . . . ?
O7 P2 O6 C14 -22(8) . . . . ?
O5 P2 O6 C14 -126(8) . . . . ?
Ru1 P2 O6 C14 106(8) . . . . ?
O6 P2 O7 C15 11(8) . . . . ?
O5 P2 O7 C15 117(8) . . . . ?
Ru1 P2 O7 C15 -122(7) . . . . ?
O10 P3 O8 C16 5(3) . . . . ?
O9 P3 O8 C16 -106(3) . . . . ?
Ru2 P3 O8 C16 133(3) . . . . ?
O10 P3 O9 C17 -61(2) . . . . ?
O8 P3 O9 C17 48(2) . . . . ?
Ru2 P3 O9 C17 167.3(18) . . . . ?
O9 P3 O10 C18 -77(9) . . . . ?
O8 P3 O10 C18 174(9) . . . . ?
Ru2 P3 O10 C18 51(9) . . . . ?
O12 P4 O11 C19 166(2) . . . . ?
O13 P4 O11 C19 52(2) . . . . ?
Ru2 P4 O11 C19 -69(2) . . . . ?
O11 P4 O12 C20 -47.6(19) . . . . ?
O13 P4 O12 C20 61(2) . . . . ?
Ru2 P4 O12 C20 -172.9(15) . . . . ?
O11 P4 O13 C21 60(3) . . . . ?
O12 P4 O13 C21 -45(3) . . . . ?
Ru2 P4 O13 C21 -174(3) . . . . ?
S2 S1 C1 C2 -23.0(11) . . . . ?
Ru1 S1 C1 C2 -137.6(9) . . . . ?
S1 C1 C2 C3 51.3(15) . . . . ?
C4 O1 C3 C2 161.9(13) . . . . ?
C4 O1 C3 S2 -83.1(13) . . . . ?
C1 C2 C3 O1 61.0(16) . . . . ?
C1 C2 C3 S2 -54.5(14) . . . . ?
S1 S2 C3 O1 -85.7(9) . . . . ?
Ru2 S2 C3 O1 160.0(8) . . . . ?
S1 S2 C3 C2 31.6(10) . . . . ?
Ru2 S2 C3 C2 -82.7(10) . . . . ?
C3 O1 C4 C9 118.1(17) . . . . ?
C3 O1 C4 C5 -65.8(19) . . . . ?
O1 C4 C5 C6 -173.6(17) . . . . ?
C9 C4 C5 C6 3(3) . . . . ?
C4 C5 C6 C7 -2(3) . . . . ?
C5 C6 C7 C8 0(3) . . . . ?
C6 C7 C8 C9 1(4) . . . . ?
C7 C8 C9 C4 0(4) . . . . ?
O1 C4 C9 C8 174.2(18) . . . . ?
C5 C4 C9 C8 -2(3) . . . . ?
Ru1 N1 C22 C23 53(27) . . . . ?
Ru1 N2 C24 C25 3(46) . . . . ?
Ru1 N3 C26 C27 39(45) . . . . ?
Ru2 N4 C28 C29 44(51) . . . . ?
Ru2 N5 C30 C31 -164(31) . . . . ?
Ru2 N6 C32 C33 167(12) . . . . ?
F3 C34 S3 O15 -61(4) . . . . ?
F1 C34 S3 O15 75(4) . . . . ?
F2 C34 S3 O15 173(3) . . . . ?
F3 C34 S3 O14 171(3) . . . . ?
F1 C34 S3 O14 -53(4) . . . . ?
F2 C34 S3 O14 45(4) . . . . ?
F3 C34 S3 O16 56(4) . . . . ?
F1 C34 S3 O16 -168(4) . . . . ?
F2 C34 S3 O16 -70(3) . . . . ?
F4 C35 F5 O19A -87(2) . . . . ?
F6 C35 F5 O19A 153(2) . . . . ?
S4B C35 F5 O19A 30(2) . . . . ?
O19B C35 F5 O19A 45(2) . . . . ?
S4A C35 F5 O19A 9(3) . . . . ?
F4 C35 S4A S4B -139(4) . . . . ?
F6 C35 S4A S4B -19(6) . . . . ?
F5 C35 S4A S4B 111(4) . . . . ?
O19B C35 S4A S4B -15(4) . . . . ?
O19A C35 S4A S4B 124(7) . . . . ?
F4 C35 S4A O19A 97(4) . . . . ?
F6 C35 S4A O19A -143(3) . . . . ?
F5 C35 S4A O19A -13(4) . . . . ?
S4B C35 S4A O19A -124(7) . . . . ?
O19B C35 S4A O19A -139(5) . . . . ?
F4 C35 S4A O19B -124(2) . . . . ?
F6 C35 S4A O19B -4(4) . . . . ?
F5 C35 S4A O19B 126(2) . . . . ?
S4B C35 S4A O19B 15(4) . . . . ?
O19A C35 S4A O19B 139(5) . . . . ?
F4 C35 S4A O17 -86(3) . . . . ?
F6 C35 S4A O17 34(4) . . . . ?
F5 C35 S4A O17 164(2) . . . . ?
S4B C35 S4A O17 53(4) . . . . ?
O19B C35 S4A O17 38(2) . . . . ?
O19A C35 S4A O17 177(6) . . . . ?
O19A S4A S4B O19B -168(5) . . . . ?
O17 S4A S4B O19B 27(5) . . . . ?
C35 S4A S4B O19B 147(7) . . . . ?
O19A S4A S4B C35 45(5) . . . . ?
O19B S4A S4B C35 -147(7) . . . . ?
O17 S4A S4B C35 -120(3) . . . . ?
O19A S4A S4B O18 -104(5) . . . . ?
O19B S4A S4B O18 65(5) . . . . ?
O17 S4A S4B O18 92(4) . . . . ?
C35 S4A S4B O18 -148(6) . . . . ?
O19B S4A S4B O19A 168(5) . . . . ?
O17 S4A S4B O19A -164(5) . . . . ?
C35 S4A S4B O19A -45(5) . . . . ?
O19A S4A S4B O17 164(5) . . . . ?
O19B S4A S4B O17 -27(6) . . . . ?
C35 S4A S4B O17 120(3) . . . . ?
F4 C35 S4B O19B -106(4) . . . . ?
F6 C35 S4B O19B 16(4) . . . . ?
F5 C35 S4B O19B 136(4) . . . . ?
O19A C35 S4B O19B 171(5) . . . . ?
S4A C35 S4B O19B -150(7) . . . . ?
F4 C35 S4B S4A 43(5) . . . . ?
F6 C35 S4B S4A 166(5) . . . . ?
F5 C35 S4B S4A -74(5) . . . . ?
O19B C35 S4B S4A 150(7) . . . . ?
O19A C35 S4B S4A -39(5) . . . . ?
F4 C35 S4B O18 -162.1(11) . . . . ?
F6 C35 S4B O18 -39.7(14) . . . . ?
F5 C35 S4B O18 80.8(13) . . . . ?
O19B C35 S4B O18 -56(4) . . . . ?
O19A C35 S4B O18 116(3) . . . . ?
S4A C35 S4B O18 155(5) . . . . ?
F4 C35 S4B O19A 82(2) . . . . ?
F6 C35 S4B O19A -155(2) . . . . ?
F5 C35 S4B O19A -35(2) . . . . ?
O19B C35 S4B O19A -171(5) . . . . ?
S4A C35 S4B O19A 39(5) . . . . ?
F4 C35 S4B O17 -52(2) . . . . ?
F6 C35 S4B O17 71(2) . . . . ?
F5 C35 S4B O17 -169(2) . . . . ?
O19B C35 S4B O17 55(4) . . . . ?
O19A C35 S4B O17 -134(3) . . . . ?
S4A C35 S4B O17 -95(5) . . . . ?
S4A S4B O17 O19B 149(6) . . . . ?
C35 S4B O17 O19B -85(5) . . . . ?
O18 S4B O17 O19B 24(4) . . . . ?
O19A S4B O17 O19B 167(6) . . . . ?
O19B S4B O17 S4A -149(6) . . . . ?
C35 S4B O17 S4A 126(4) . . . . ?
O18 S4B O17 S4A -125(4) . . . . ?
O19A S4B O17 S4A 18(5) . . . . ?
S4B S4A O17 O19B -12(3) . . . . ?
O19A S4A O17 O19B -34(8) . . . . ?
C35 S4A O17 O19B -37(2) . . . . ?
O19A S4A O17 S4B -21(6) . . . . ?
O19B S4A O17 S4B 12(3) . . . . ?
C35 S4A O17 S4B -24.9(18) . . . . ?
S4A S4B O18 O19B -100(6) . . . . ?
C35 S4B O18 O19B 104(4) . . . . ?
O19A S4B O18 O19B -173(6) . . . . ?
O17 S4B O18 O19B -23(4) . . . . ?
O19B S4A O19A S4B -4.0(18) . . . . ?
O17 S4A O19A S4B 20(6) . . . . ?
C35 S4A O19A S4B 25(3) . . . . ?
S4B S4A O19A F5 -11(7) . . . . ?
O19B S4A O19A F5 -15(7) . . . . ?
O17 S4A O19A F5 9(12) . . . . ?
C35 S4A O19A F5 13(4) . . . . ?
S4B S4A O19A C35 -25(3) . . . . ?
O19B S4A O19A C35 -29(4) . . . . ?
O17 S4A O19A C35 -4(8) . . . . ?
O19B S4B O19A S4A 87(28) . . . . ?
C35 S4B O19A S4A -147(4) . . . . ?
O18 S4B O19A S4A 119(4) . . . . ?
O17 S4B O19A S4A -20(6) . . . . ?
O19B S4B O19A F5 -101(27) . . . . ?
S4A S4B O19A F5 172(5) . . . . ?
C35 S4B O19A F5 25.0(15) . . . . ?
O18 S4B O19A F5 -70(3) . . . . ?
O17 S4B O19A F5 151(2) . . . . ?
O19B S4B O19A C35 -126(28) . . . . ?
S4A S4B O19A C35 147(4) . . . . ?
O18 S4B O19A C35 -94.7(19) . . . . ?
O17 S4B O19A C35 126(3) . . . . ?
C35 F5 O19A S4A -20(6) . . . . ?
C35 F5 O19A S4B -27.9(17) . . . . ?
F4 C35 O19A S4A -86(4) . . . . ?
F6 C35 O19A S4A 86(6) . . . . ?
F5 C35 O19A S4A 165(5) . . . . ?
S4B C35 O19A S4A 23(3) . . . . ?
O19B C35 O19A S4A 26(4) . . . . ?
F4 C35 O19A S4B -109.0(16) . . . . ?
F6 C35 O19A S4B 62(5) . . . . ?
F5 C35 O19A S4B 142(2) . . . . ?
O19B C35 O19A S4B 3.0(18) . . . . ?
S4A C35 O19A S4B -23(3) . . . . ?
F4 C35 O19A F5 109.0(8) . . . . ?
F6 C35 O19A F5 -80(4) . . . . ?
S4B C35 O19A F5 -142(2) . . . . ?
O19B C35 O19A F5 -139.1(17) . . . . ?
S4A C35 O19A F5 -165(5) . . . . ?
S4A S4B O19B O18 117(5) . . . . ?
C35 S4B O19B O18 -89(3) . . . . ?
O19A S4B O19B O18 35(29) . . . . ?
O17 S4B O19B O18 150(5) . . . . ?
S4A S4B O19B O17 -34(7) . . . . ?
C35 S4B O19B O17 120(3) . . . . ?
O18 S4B O19B O17 -150(5) . . . . ?
O19A S4B O19B O17 -115(27) . . . . ?
C35 S4B O19B S4A 154(6) . . . . ?
O18 S4B O19B S4A -117(5) . . . . ?
O19A S4B O19B S4A -82(27) . . . . ?
O17 S4B O19B S4A 34(7) . . . . ?
S4A S4B O19B C35 -154(6) . . . . ?
O18 S4B O19B C35 89(3) . . . . ?
O19A S4B O19B C35 124(28) . . . . ?
O17 S4B O19B C35 -120(3) . . . . ?
S4B O18 O19B O17 134(8) . . . . ?
S4B O18 O19B S4A 42(4) . . . . ?
S4B O18 O19B C35 -55(4) . . . . ?
S4A O17 O19B S4B 23(5) . . . . ?
S4B O17 O19B O18 -133(8) . . . . ?
S4A O17 O19B O18 -110(5) . . . . ?
S4B O17 O19B S4A -23(5) . . . . ?
S4B O17 O19B C35 58(4) . . . . ?
S4A O17 O19B C35 81(4) . . . . ?
O19A S4A O19B S4B 11(5) . . . . ?
O17 S4A O19B S4B -146(7) . . . . ?
C35 S4A O19B S4B -21(5) . . . . ?
S4B S4A O19B O18 -79(6) . . . . ?
O19A S4A O19B O18 -67(5) . . . . ?
O17 S4A O19B O18 136(4) . . . . ?
C35 S4A O19B O18 -100(4) . . . . ?
S4B S4A O19B O17 146(7) . . . . ?
O19A S4A O19B O17 157(5) . . . . ?
C35 S4A O19B O17 125(3) . . . . ?
S4B S4A O19B C35 21(5) . . . . ?
O19A S4A O19B C35 32(4) . . . . ?
O17 S4A O19B C35 -125(3) . . . . ?
F4 C35 O19B S4B 81(4) . . . . ?
F6 C35 O19B S4B -165(4) . . . . ?
F5 C35 O19B S4B -49(4) . . . . ?
O19A C35 O19B S4B -7(4) . . . . ?
S4A C35 O19B S4B 17(4) . . . . ?
F4 C35 O19B O18 -178.7(16) . . . . ?
F6 C35 O19B O18 -65(2) . . . . ?
F5 C35 O19B O18 51(2) . . . . ?
S4B C35 O19B O18 101(5) . . . . ?
O19A C35 O19B O18 94(3) . . . . ?
S4A C35 O19B O18 118(4) . . . . ?
F4 C35 O19B O17 -6(4) . . . . ?
F6 C35 O19B O17 108(3) . . . . ?
F5 C35 O19B O17 -136(3) . . . . ?
S4B C35 O19B O17 -87(5) . . . . ?
O19A C35 O19B O17 -94(4) . . . . ?
S4A C35 O19B O17 -70(4) . . . . ?
F4 C35 O19B S4A 63(3) . . . . ?
F6 C35 O19B S4A 177(3) . . . . ?
F5 C35 O19B S4A -66(3) . . . . ?
S4B C35 O19B S4A -17(4) . . . . ?
O19A C35 O19B S4A -24(3) . . . . ?
F9 C36 F7 S5B -118.2(5) . . . . ?
F8 C36 F7 S5B 121.9(5) . . . . ?
S5A C36 F7 S5B 3.1(7) . . . . ?
F9 C36 S5A S5B 109(3) . . . . ?
F8 C36 S5A S5B -132(3) . . . . ?
F7 C36 S5A S5B -12(3) . . . . ?
F9 C36 S5A O20 -58.2(13) . . . . ?
F8 C36 S5A O20 60.3(13) . . . . ?
F7 C36 S5A O20 -179.6(12) . . . . ?
S5B C36 S5A O20 -168(3) . . . . ?
F9 C36 S5A O22 170.4(9) . . . . ?
F8 C36 S5A O22 -71.1(10) . . . . ?
F7 C36 S5A O22 48.9(10) . . . . ?
S5B C36 S5A O22 61(3) . . . . ?
F9 C36 S5A O21 65.6(11) . . . . ?
F8 C36 S5A O21 -175.8(10) . . . . ?
F7 C36 S5A O21 -55.8(11) . . . . ?
S5B C36 S5A O21 -44(3) . . . . ?
O20 S5A S5B O21 -113(3) . . . . ?
O22 S5A S5B O21 117.0(16) . . . . ?
C36 S5A S5B O21 -131(3) . . . . ?
O20 S5A S5B O22 130(3) . . . . ?
O21 S5A S5B O22 -117.0(16) . . . . ?
C36 S5A S5B O22 112(2) . . . . ?
O20 S5A S5B C36 18(5) . . . . ?
O22 S5A S5B C36 -112(2) . . . . ?
O21 S5A S5B C36 131(3) . . . . ?
O22 S5A S5B O20 -130(3) . . . . ?
O21 S5A S5B O20 113(3) . . . . ?
C36 S5A S5B O20 -18(5) . . . . ?
O20 S5A S5B F7 42(9) . . . . ?
O22 S5A S5B F7 -88(7) . . . . ?
O21 S5A S5B F7 155(8) . . . . ?
C36 S5A S5B F7 25(5) . . . . ?
F9 C36 S5B S5A -76(3) . . . . ?
F8 C36 S5B S5A 53(3) . . . . ?
F7 C36 S5B S5A 169(3) . . . . ?
F9 C36 S5B O21 39.9(18) . . . . ?
F8 C36 S5B O21 168.8(15) . . . . ?
F7 C36 S5B O21 -75.0(17) . . . . ?
S5A C36 S5B O21 116(3) . . . . ?
F9 C36 S5B O22 -174.3(11) . . . . ?
F8 C36 S5B O22 -45.4(14) . . . . ?
F7 C36 S5B O22 70.8(13) . . . . ?
S5A C36 S5B O22 -98(3) . . . . ?
F9 C36 S5B O20 -67.6(10) . . . . ?
F8 C36 S5B O20 61.3(10) . . . . ?
F7 C36 S5B O20 177.4(9) . . . . ?
S5A C36 S5B O20 9(2) . . . . ?
F9 C36 S5B F7 114.9(3) . . . . ?
F8 C36 S5B F7 -116.1(3) . . . . ?
S5A C36 S5B F7 -169(3) . . . . ?
C36 F7 S5B S5A -33(7) . . . . ?
C36 F7 S5B O21 121.2(15) . . . . ?
C36 F7 S5B O22 -118.5(12) . . . . ?
C36 F7 S5B O20 -3.7(12) . . . . ?
O22 S5A O20 S5B 105(4) . . . . ?
O21 S5A O20 S5B -87(3) . . . . ?
C36 S5A O20 S5B 11(3) . . . . ?
O21 S5B O20 S5A 69(3) . . . . ?
O22 S5B O20 S5A -51(3) . . . . ?
C36 S5B O20 S5A -166(4) . . . . ?
F7 S5B O20 S5A -164(4) . . . . ?
O22 S5B O21 S5A 81(2) . . . . ?
C36 S5B O21 S5A -135(3) . . . . ?
O20 S5B O21 S5A -27.8(16) . . . . ?
F7 S5B O21 S5A -173(2) . . . . ?
O20 S5A O21 S5B 129(3) . . . . ?
O22 S5A O21 S5B -61(2) . . . . ?
C36 S5A O21 S5B 27.4(17) . . . . ?
O21 S5B O22 S5A -84(2) . . . . ?
C36 S5B O22 S5A 128(2) . . . . ?
O20 S5B O22 S5A 23.0(16) . . . . ?
F7 S5B O22 S5A 163(2) . . . . ?
O20 S5A O22 S5B -134(3) . . . . ?
O21 S5A O22 S5B 56.8(19) . . . . ?
C36 S5A O22 S5B -34.0(16) . . . . ?
F11A C37 F10A F10B -109(5) . . . . ?
F11B C37 F10A F10B -76(5) . . . . ?
F12B C37 F10A F10B -163(4) . . . . ?
F12A C37 F10A F10B 8(4) . . . . ?
S6 C37 F10A F10B 112(5) . . . . ?
F10B C37 F10A F11A 109(5) . . . . ?
F11B C37 F10A F11A 32(5) . . . . ?
F12B C37 F10A F11A -54(3) . . . . ?
F12A C37 F10A F11A 116(5) . . . . ?
S6 C37 F10A F11A -139(5) . . . . ?
F11A C37 F10A F12B 54(3) . . . . ?
F10B C37 F10A F12B 163(4) . . . . ?
F11B C37 F10A F12B 87(5) . . . . ?
F12A C37 F10A F12B 171(3) . . . . ?
S6 C37 F10A F12B -85(4) . . . . ?
F10A C37 F11A F11B 150(4) . . . . ?
F10B C37 F11A F11B 104(4) . . . . ?
F12B C37 F11A F11B -135(4) . . . . ?
F12A C37 F11A F11B 62(4) . . . . ?
S6 C37 F11A F11B -91(7) . . . . ?
F10A C37 F11A F12B -75(4) . . . . ?
F10B C37 F11A F12B -122(4) . . . . ?
F11B C37 F11A F12B 135(4) . . . . ?
F12A C37 F11A F12B -164(4) . . . . ?
S6 C37 F11A F12B 44(8) . . . . ?
F10B C37 F11A F10A -46(3) . . . . ?
F11B C37 F11A F10A -150(4) . . . . ?
F12B C37 F11A F10A 75(4) . . . . ?
F12A C37 F11A F10A -88(5) . . . . ?
S6 C37 F11A F10A 119(7) . . . . ?
F10A C37 F11A F10B 46(3) . . . . ?
F11B C37 F11A F10B -104(4) . . . . ?
F12B C37 F11A F10B 122(4) . . . . ?
F12A C37 F11A F10B -42(3) . . . . ?
S6 C37 F11A F10B 165(8) . . . . ?
F10B F10A F11A C37 62(4) . . . . ?
F12B F10A F11A C37 -95(4) . . . . ?
F10B F10A F11A F11B 29(6) . . . . ?
C37 F10A F11A F11B -33(4) . . . . ?
F12B F10A F11A F11B -127(6) . . . . ?
F10B F10A F11A F12B 156(5) . . . . ?
C37 F10A F11A F12B 95(4) . . . . ?
C37 F10A F11A F10B -62(4) . . . . ?
F12B F10A F11A F10B -156(5) . . . . ?
F11A C37 F12A F10B 67(6) . . . . ?
F10A C37 F12A F10B -8(4) . . . . ?
F11B C37 F12A F10B 117(4) . . . . ?
F12B C37 F12A F10B 21(11) . . . . ?
S6 C37 F12A F10B -131(4) . . . . ?
F11A C37 F12A O24A -138(6) . . . . ?
F10A C37 F12A O24A 147(4) . . . . ?
F10B C37 F12A O24A 155(5) . . . . ?
F11B C37 F12A O24A -88(3) . . . . ?
F12B C37 F12A O24A 176(12) . . . . ?
S6 C37 F12A O24A 24(3) . . . . ?
C37 F10A F10B F12A -18(9) . . . . ?
F11A F10A F10B F12A -64(10) . . . . ?
F12B F10A F10B F12A -40(13) . . . . ?
F11A F10A F10B C37 -46(3) . . . . ?
F12B F10A F10B C37 -22(5) . . . . ?
C37 F10A F10B F11A 46(3) . . . . ?
F12B F10A F10B F11A 24(4) . . . . ?
C37 F12A F10B F10A 16(8) . . . . ?
O24A F12A F10B F10A -12(12) . . . . ?
O24A F12A F10B C37 -28(5) . . . . ?
C37 F12A F10B F11A -33(3) . . . . ?
O24A F12A F10B F11A -61(5) . . . . ?
F11A C37 F10B F10A 66(5) . . . . ?
F11B C37 F10B F10A 126(5) . . . . ?
F12B C37 F10B F10A 18(4) . . . . ?
F12A C37 F10B F10A -169(5) . . . . ?
S6 C37 F10B F10A -102(5) . . . . ?
F11A C37 F10B F12A -125(5) . . . . ?
F10A C37 F10B F12A 169(5) . . . . ?
F11B C37 F10B F12A -65(4) . . . . ?
F12B C37 F10B F12A -173(4) . . . . ?
S6 C37 F10B F12A 67(5) . . . . ?
F10A C37 F10B F11A -66(5) . . . . ?
F11B C37 F10B F11A 60(4) . . . . ?
F12B C37 F10B F11A -48(4) . . . . ?
F12A C37 F10B F11A 125(5) . . . . ?
S6 C37 F10B F11A -168(7) . . . . ?
C37 F11A F10B F10A -89(5) . . . . ?
F11B F11A F10B F10A -155(5) . . . . ?
F12B F11A F10B F10A -24(5) . . . . ?
C37 F11A F10B F12A 58(5) . . . . ?
F11B F11A F10B F12A -9(4) . . . . ?
F12B F11A F10B F12A 122(5) . . . . ?
F10A F11A F10B F12A 146(6) . . . . ?
F11B F11A F10B C37 -66(4) . . . . ?
F12B F11A F10B C37 64(5) . . . . ?
F10A F11A F10B C37 89(5) . . . . ?
F12B F11A F11B C37 -67(6) . . . . ?
F10A F11A F11B C37 29(4) . . . . ?
F10B F11A F11B C37 46(3) . . . . ?
F10A C37 F11B F11A -37(5) . . . . ?
F10B C37 F11B F11A -86(5) . . . . ?
F12B C37 F11B F11A 34(3) . . . . ?
F12A C37 F11B F11A -127(5) . . . . ?
S6 C37 F11B F11A 135(5) . . . . ?
F11B F11A F12B C37 60(5) . . . . ?
F10A F11A F12B C37 -57(3) . . . . ?
F10B F11A F12B C37 -42(3) . . . . ?
C37 F11A F12B F10A 57(3) . . . . ?
F11B F11A F12B F10A 117(6) . . . . ?
F10B F11A F12B F10A 15(3) . . . . ?
F10A C37 F12B F11A 86(4) . . . . ?
F10B C37 F12B F11A 72(5) . . . . ?
F11B C37 F12B F11A -39(4) . . . . ?
F12A C37 F12B F11A 55(11) . . . . ?
S6 C37 F12B F11A -153(5) . . . . ?
F11A C37 F12B F10A -86(4) . . . . ?
F10B C37 F12B F10A -14(4) . . . . ?
F11B C37 F12B F10A -125(4) . . . . ?
F12A C37 F12B F10A -32(10) . . . . ?
S6 C37 F12B F10A 121(4) . . . . ?
F10B F10A F12B F11A -33(6) . . . . ?
C37 F10A F12B F11A -55(3) . . . . ?
F10B F10A F12B C37 22(5) . . . . ?
F11A F10A F12B C37 55(3) . . . . ?
F11A C37 S6 O24B 101(8) . . . . ?
F10A C37 S6 O24B -157(5) . . . . ?
F10B C37 S6 O24B -97(6) . . . . ?
F11B C37 S6 O24B 31(5) . . . . ?
F12B C37 S6 O24B 134(4) . . . . ?
F12A C37 S6 O24B -55(4) . . . . ?
F11A C37 S6 O25B -133(7) . . . . ?
F10A C37 S6 O25B -30(5) . . . . ?
F10B C37 S6 O25B 29(5) . . . . ?
F11B C37 S6 O25B 157(3) . . . . ?
F12B C37 S6 O25B -100(3) . . . . ?
F12A C37 S6 O25B 72(3) . . . . ?
F11A C37 S6 O23B -15(7) . . . . ?
F10A C37 S6 O23B 87(5) . . . . ?
F10B C37 S6 O23B 147(5) . . . . ?
F11B C37 S6 O23B -85(3) . . . . ?
F12B C37 S6 O23B 18(3) . . . . ?
F12A C37 S6 O23B -171(3) . . . . ?
F11A C37 S6 O23A 45(8) . . . . ?
F10A C37 S6 O23A 147(5) . . . . ?
F10B C37 S6 O23A -153(5) . . . . ?
F11B C37 S6 O23A -26(4) . . . . ?
F12B C37 S6 O23A 78(3) . . . . ?
F12A C37 S6 O23A -111(3) . . . . ?
F11A C37 S6 O25A -69(8) . . . . ?
F10A C37 S6 O25A 33(5) . . . . ?
F10B C37 S6 O25A 93(5) . . . . ?
F11B C37 S6 O25A -139(4) . . . . ?
F12B C37 S6 O25A -36(4) . . . . ?
F12A C37 S6 O25A 136(4) . . . . ?
F11A C37 S6 O24A 129(8) . . . . ?
F10A C37 S6 O24A -129(5) . . . . ?
F10B C37 S6 O24A -69(5) . . . . ?
F11B C37 S6 O24A 59(4) . . . . ?
F12B C37 S6 O24A 162(3) . . . . ?
F12A C37 S6 O24A -27(3) . . . . ?
O25B S6 O23A O24B -75(5) . . . . ?
O23B S6 O23A O24B -172(5) . . . . ?
O25A S6 O23A O24B -144(4) . . . . ?
O24A S6 O23A O24B 37(4) . . . . ?
C37 S6 O23A O24B 109(4) . . . . ?
O24B S6 O23A O23B 172(5) . . . . ?
O25B S6 O23A O23B 97(4) . . . . ?
O25A S6 O23A O23B 29(3) . . . . ?
O24A S6 O23A O23B -150(3) . . . . ?
C37 S6 O23A O23B -78(2) . . . . ?
O25B S6 O24A O24B 108(4) . . . . ?
O23B S6 O24A O24B -80(6) . . . . ?
O23A S6 O24A O24B -36(4) . . . . ?
O25A S6 O24A O24B 146(10) . . . . ?
C37 S6 O24A O24B -148(5) . . . . ?
O24B S6 O24A F12A 173(6) . . . . ?
O25B S6 O24A F12A -79(3) . . . . ?
O23B S6 O24A F12A 93(5) . . . . ?
O23A S6 O24A F12A 137(3) . . . . ?
O25A S6 O24A F12A -41(12) . . . . ?
C37 S6 O24A F12A 25(3) . . . . ?
F10B F12A O24A O24B 7(16) . . . . ?
C37 F12A O24A O24B -15(13) . . . . ?
F10B F12A O24A S6 -5(6) . . . . ?
C37 F12A O24A S6 -28(3) . . . . ?
O24B S6 O25A O23B -81(6) . . . . ?
O25B S6 O25A O23B -172(4) . . . . ?
O23A S6 O25A O23B -32(4) . . . . ?
O24A S6 O25A O23B 146(9) . . . . ?
C37 S6 O25A O23B 84(3) . . . . ?
O24B S6 O25A O25B 91(6) . . . . ?
O23B S6 O25A O25B 172(4) . . . . ?
O23A S6 O25A O25B 140(3) . . . . ?
O24A S6 O25A O25B -43(11) . . . . ?
C37 S6 O25A O25B -104(2) . . . . ?
O25B O25A O23B S6 -8(4) . . . . ?
S6 O25A O23B O23A 33(4) . . . . ?
O25B O25A O23B O23A 25(7) . . . . ?
O24B S6 O23B O25A 139(4) . . . . ?
O25B S6 O23B O25A 8(4) . . . . ?
O23A S6 O23B O25A 145(4) . . . . ?
O24A S6 O23B O25A -163(5) . . . . ?
C37 S6 O23B O25A -100(3) . . . . ?
O24B S6 O23B O23A -6(4) . . . . ?
O25B S6 O23B O23A -137(3) . . . . ?
O25A S6 O23B O23A -145(4) . . . . ?
O24A S6 O23B O23A 52(5) . . . . ?
C37 S6 O23B O23A 114(2) . . . . ?
O24B O23A O23B O25A -27(7) . . . . ?
S6 O23A O23B O25A -34(4) . . . . ?
O24B O23A O23B S6 7(4) . . . . ?
O23B O23A O24B S6 -7(4) . . . . ?
S6 O23A O24B O24A -60(6) . . . . ?
O23B O23A O24B O24A -67(8) . . . . ?
O25B S6 O24B O23A 140(3) . . . . ?
O23B S6 O24B O23A 7(4) . . . . ?
O25A S6 O24B O23A 67(7) . . . . ?
O24A S6 O24B O23A -130(5) . . . . ?
C37 S6 O24B O23A -96(4) . . . . ?
O25B S6 O24B O24A -89(4) . . . . ?
O23B S6 O24B O24A 138(4) . . . . ?
O23A S6 O24B O24A 130(5) . . . . ?
O25A S6 O24B O24A -163(5) . . . . ?
C37 S6 O24B O24A 34(5) . . . . ?
S6 O24A O24B O23A 58(6) . . . . ?
F12A O24A O24B O23A 43(17) . . . . ?
F12A O24A O24B S6 -15(13) . . . . ?
O24B S6 O25B O25A -139(4) . . . . ?
O23B S6 O25B O25A -7(4) . . . . ?
O23A S6 O25B O25A -84(5) . . . . ?
O24A S6 O25B O25A 167(4) . . . . ?
C37 S6 O25B O25A 91(3) . . . . ?
O23B O25A O25B S6 8(4) . . . . ?
